data_4060611
loop_
_publ_author_name
' Tomoyuki Tajima '
' Nobuhiro Takeda '
' Takahiro Sasamori '
' Tokitoh Norihiro'
' Takeshi Yoshida'
' Masaru Nakahara '

_publ_section_title
;
Synthesis of Bis(germacyclopropa)benzenes and
Structures of Thier Annelated Benzene Rings
;
_journal_name_full Organometallics
_journal_paper_doi 10.1021/om0507629
_journal_year 2006
_chemical_formula_moiety 'C84 H154 Ge2 Si12'
_chemical_formula_sum 'C84 H154 Ge2 Si12'
_chemical_formula_weight 1646.33
_chemical_name_common bisgermacyclopropabenzenecis
_space_group_IT_number 19
_space_group_name_Hall 'P 2ac 2ab'
_space_group_name_H-M_alt 'P 21 21 21'
_symmetry_cell_setting orthorhombic
_symmetry_Int_Tables_number 19
_symmetry_space_group_name_Hall 'P 2ac 2ab'
_symmetry_space_group_name_H-M 'P 21 21 21'
_cell_angle_alpha 90.00
_cell_angle_beta 90.00
_cell_angle_gamma 90.00
_cell_formula_units_Z 4
_cell_length_a 12.833(2)
_cell_length_b 16.0045(17)
_cell_length_c 48.473(7)
_cell_measurement_temperature 103(2)
_cell_volume 9956(2)
_diffrn_ambient_temperature 103(2)
_exptl_crystal_density_diffrn 1.098
_cod_database_code 4060611

loop_
_symmetry_equiv_pos_as_xyz
'x, y, z'
'-x+1/2, -y, z+1/2'
'x+1/2, -y+1/2, -z'
'-x, y+1/2, -z+1/2'

loop_
_atom_site_label
_atom_site_type_symbol
_atom_site_fract_x
_atom_site_fract_y
_atom_site_fract_z
_atom_site_U_iso_or_equiv
_atom_site_adp_type
_atom_site_occupancy
_atom_site_symmetry_multiplicity
_atom_site_calc_flag
_atom_site_refinement_flags
_atom_site_disorder_assembly
_atom_site_disorder_group
C1 C 0.3954(6) 0.7227(4) 0.14093(12) 0.0327(16) Uani 1 1 d . . .
C2 C 0.2966(5) 0.7460(4) 0.13088(12) 0.0271(14) Uani 1 1 d . . .
C3 C 0.2821(5) 0.8083(4) 0.11155(13) 0.0303(15) Uani 1 1 d . . .
H1 H 0.2155 0.8246 0.1049 0.036 Uiso 1 1 calc R . .
C4 C 0.3750(5) 0.8450(4) 0.10277(14) 0.0316(15) Uani 1 1 d . . .
C5 C 0.4712(5) 0.8232(4) 0.11233(12) 0.0302(15) Uani 1 1 d . . .
C6 C 0.4885(5) 0.7613(4) 0.13269(13) 0.0306(15) Uani 1 1 d . . .
H2 H 0.5551 0.7475 0.1399 0.037 Uiso 1 1 calc R . .
Ge1 Ge 0.29137(5) 0.64052(4) 0.150289(13) 0.02782(16) Uani 1 1 d . . .
Ge2 Ge 0.48573(5) 0.89210(4) 0.080435(13) 0.02853(17) Uani 1 1 d . . .
C7 C 0.5300(5) 1.0082(4) 0.08133(13) 0.0276(14) Uani 1 1 d . . .
C8 C 0.4642(5) 1.0749(4) 0.09032(14) 0.0361(16) Uani 1 1 d . . .
C9 C 0.4938(6) 1.1563(4) 0.08585(13) 0.0349(16) Uani 1 1 d . . .
H3 H 0.4468 1.1995 0.0909 0.042 Uiso 1 1 calc R . .
C10 C 0.5888(5) 1.1785(4) 0.07439(13) 0.0317(15) Uani 1 1 d . . .
C11 C 0.6571(5) 1.1130(4) 0.06763(13) 0.0333(15) Uani 1 1 d . . .
H4 H 0.7246 1.1262 0.0609 0.040 Uiso 1 1 calc R . .
C12 C 0.6290(5) 1.0281(4) 0.07055(13) 0.0287(15) Uani 1 1 d . . .
C13 C 0.3639(6) 1.0589(4) 0.10661(16) 0.0413(18) Uani 1 1 d . . .
H5 H 0.3534 0.9971 0.1054 0.050 Uiso 1 1 calc R . .
C14 C 0.6149(5) 1.2693(4) 0.06901(15) 0.0351(16) Uani 1 1 d . . .
H6 H 0.5547 1.3000 0.0773 0.042 Uiso 1 1 calc R . .
C15 C 0.7109(5) 0.9634(4) 0.06317(12) 0.0305(14) Uani 1 1 d . . .
H7 H 0.6709 0.9100 0.0616 0.037 Uiso 1 1 calc R . .
Si1 Si 0.23887(18) 1.10439(15) 0.09289(6) 0.0635(7) Uani 1 1 d . . .
Si2 Si 0.3938(2) 1.07819(14) 0.14413(5) 0.0632(8) Uani 1 1 d . . .
Si3 Si 0.60569(17) 1.29568(14) 0.03114(5) 0.0454(5) Uani 1 1 d . . .
Si4 Si 0.73028(18) 1.30991(14) 0.08897(5) 0.0487(6) Uani 1 1 d . . .
Si5 Si 0.77016(16) 0.97880(14) 0.02753(4) 0.0409(5) Uani 1 1 d . . .
Si6 Si 0.80495(16) 0.94425(14) 0.09257(4) 0.0401(5) Uani 1 1 d . . .
C16 C 0.2511(7) 1.1342(6) 0.05617(19) 0.064(2) Uani 1 1 d . . .
H8 H 0.3028 1.1789 0.0543 0.096 Uiso 1 1 calc R . .
H9 H 0.1836 1.1539 0.0493 0.096 Uiso 1 1 calc R . .
H10 H 0.2734 1.0855 0.0454 0.096 Uiso 1 1 calc R . .
C17 C 0.1883(9) 1.1981(6) 0.1114(3) 0.102(4) Uani 1 1 d . . .
H11 H 0.2387 1.2438 0.1098 0.153 Uiso 1 1 calc R . .
H12 H 0.1777 1.1844 0.1309 0.153 Uiso 1 1 calc R . .
H13 H 0.1218 1.2152 0.1032 0.153 Uiso 1 1 calc R . .
C18 C 0.1412(7) 1.0202(6) 0.0962(3) 0.092(4) Uani 1 1 d . . .
H14 H 0.1346 1.0040 0.1156 0.138 Uiso 1 1 calc R . .
H15 H 0.1634 0.9717 0.0853 0.138 Uiso 1 1 calc R . .
H16 H 0.0737 1.0401 0.0894 0.138 Uiso 1 1 calc R . .
C19 C 0.4138(11) 1.1902(6) 0.15258(18) 0.090(4) Uani 1 1 d . . .
H17 H 0.3505 1.2216 0.1481 0.135 Uiso 1 1 calc R . .
H18 H 0.4723 1.2121 0.1418 0.135 Uiso 1 1 calc R . .
H19 H 0.4291 1.1959 0.1723 0.135 Uiso 1 1 calc R . .
C20 C 0.2843(10) 1.0341(7) 0.1651(2) 0.101(4) Uani 1 1 d . . .
H20 H 0.2192 1.0624 0.1602 0.151 Uiso 1 1 calc R . .
H21 H 0.2987 1.0428 0.1848 0.151 Uiso 1 1 calc R . .
H22 H 0.2777 0.9742 0.1614 0.151 Uiso 1 1 calc R . .
C21 C 0.5178(7) 1.0249(5) 0.15319(16) 0.062(2) Uani 1 1 d . . .
H23 H 0.5117 0.9651 0.1492 0.093 Uiso 1 1 calc R . .
H24 H 0.5322 1.0328 0.1729 0.093 Uiso 1 1 calc R . .
H25 H 0.5748 1.0488 0.1423 0.093 Uiso 1 1 calc R . .
C22 C 0.5958(7) 1.4107(5) 0.0268(2) 0.064(3) Uani 1 1 d . . .
H26 H 0.6586 1.4373 0.0343 0.096 Uiso 1 1 calc R . .
H27 H 0.5345 1.4313 0.0368 0.096 Uiso 1 1 calc R . .
H28 H 0.5892 1.4242 0.0072 0.096 Uiso 1 1 calc R . .
C23 C 0.4858(7) 1.2468(5) 0.01696(17) 0.058(2) Uani 1 1 d . . .
H29 H 0.4896 1.1860 0.0193 0.088 Uiso 1 1 calc R . .
H30 H 0.4797 1.2601 -0.0027 0.088 Uiso 1 1 calc R . .
H31 H 0.4247 1.2684 0.0268 0.088 Uiso 1 1 calc R . .
C24 C 0.7186(7) 1.2571(6) 0.01095(18) 0.065(3) Uani 1 1 d . . .
H32 H 0.7828 1.2821 0.0181 0.098 Uiso 1 1 calc R . .
H33 H 0.7099 1.2726 -0.0085 0.098 Uiso 1 1 calc R . .
H34 H 0.7227 1.1961 0.0125 0.098 Uiso 1 1 calc R . .
C25 C 0.7263(8) 1.4265(5) 0.0890(2) 0.067(3) Uani 1 1 d . . .
H35 H 0.7331 1.4472 0.0701 0.101 Uiso 1 1 calc R . .
H36 H 0.7839 1.4482 0.1002 0.101 Uiso 1 1 calc R . .
H37 H 0.6599 1.4455 0.0968 0.101 Uiso 1 1 calc R . .
C26 C 0.7158(8) 1.2746(6) 0.12506(19) 0.070(3) Uani 1 1 d . . .
H38 H 0.7751 1.2946 0.1360 0.105 Uiso 1 1 calc R . .
H39 H 0.7137 1.2134 0.1256 0.105 Uiso 1 1 calc R . .
H40 H 0.6510 1.2970 0.1328 0.105 Uiso 1 1 calc R . .
C27 C 0.8585(6) 1.2748(6) 0.0751(2) 0.063(3) Uani 1 1 d . . .
H41 H 0.8660 1.2939 0.0560 0.095 Uiso 1 1 calc R . .
H42 H 0.8622 1.2137 0.0757 0.095 Uiso 1 1 calc R . .
H43 H 0.9147 1.2985 0.0864 0.095 Uiso 1 1 calc R . .
C28 C 0.8850(6) 1.0502(5) 0.02773(17) 0.054(2) Uani 1 1 d . . .
H44 H 0.8644 1.1046 0.0352 0.081 Uiso 1 1 calc R . .
H45 H 0.9107 1.0574 0.0088 0.081 Uiso 1 1 calc R . .
H46 H 0.9402 1.0261 0.0392 0.081 Uiso 1 1 calc R . .
C29 C 0.6703(6) 1.0202(5) 0.00324(15) 0.047(2) Uani 1 1 d . . .
H47 H 0.6453 1.0745 0.0099 0.070 Uiso 1 1 calc R . .
H48 H 0.6117 0.9811 0.0022 0.070 Uiso 1 1 calc R . .
H49 H 0.7013 1.0269 -0.0151 0.070 Uiso 1 1 calc R . .
C30 C 0.8124(6) 0.8774(5) 0.01333(16) 0.052(2) Uani 1 1 d . . .
H50 H 0.7532 0.8387 0.0130 0.079 Uiso 1 1 calc R . .
H51 H 0.8679 0.8542 0.0249 0.079 Uiso 1 1 calc R . .
H52 H 0.8385 0.8854 -0.0055 0.079 Uiso 1 1 calc R . .
C31 C 0.8522(6) 1.0448(5) 0.10696(17) 0.053(2) Uani 1 1 d . . .
H53 H 0.7926 1.0785 0.1129 0.079 Uiso 1 1 calc R . .
H54 H 0.8913 1.0752 0.0928 0.079 Uiso 1 1 calc R . .
H55 H 0.8976 1.0338 0.1228 0.079 Uiso 1 1 calc R . .
C32 C 0.7409(6) 0.8845(6) 0.12095(15) 0.053(2) Uani 1 1 d . . .
H56 H 0.6797 0.9153 0.1275 0.080 Uiso 1 1 calc R . .
H57 H 0.7902 0.8772 0.1362 0.080 Uiso 1 1 calc R . .
H58 H 0.7192 0.8296 0.1141 0.080 Uiso 1 1 calc R . .
C33 C 0.9195(6) 0.8814(5) 0.08149(17) 0.055(2) Uani 1 1 d . . .
H59 H 0.8956 0.8281 0.0738 0.082 Uiso 1 1 calc R . .
H60 H 0.9646 0.8708 0.0974 0.082 Uiso 1 1 calc R . .
H61 H 0.9585 0.9122 0.0674 0.082 Uiso 1 1 calc R . .
C34 C 0.2309(5) 0.6234(4) 0.18663(12) 0.0306(15) Uani 1 1 d . A .
C35 C 0.2805(5) 0.6474(4) 0.21145(12) 0.0298(14) Uani 1 1 d . . .
C36 C 0.2409(6) 0.6231(4) 0.23642(14) 0.0389(17) Uani 1 1 d . A .
H62 H 0.2776 0.6382 0.2527 0.047 Uiso 1 1 calc R . .
C37 C 0.1501(6) 0.5777(5) 0.23902(14) 0.048(2) Uani 1 1 d D . .
C38 C 0.0993(6) 0.5570(5) 0.21484(15) 0.0427(18) Uani 1 1 d . A .
H63 H 0.0360 0.5263 0.2161 0.051 Uiso 1 1 calc R . .
C39 C 0.1359(5) 0.5787(4) 0.18841(14) 0.0340(16) Uani 1 1 d . . .
C40 C 0.3752(5) 0.7051(4) 0.21189(13) 0.0356(16) Uani 1 1 d . . .
H64 H 0.3980 0.7079 0.1922 0.043 Uiso 1 1 calc R . .
C41 C 0.0860(16) 0.5398(9) 0.2622(3) 0.073(6) Uani 0.410(7) 1 d PDU A 2
H65 H 0.0177 0.5242 0.2537 0.087 Uiso 0.410(7) 1 calc PR A 2
C42 C 0.0698(5) 0.5529(4) 0.16362(15) 0.0357(16) Uani 1 1 d . A .
H66 H 0.1159 0.5612 0.1472 0.043 Uiso 1 1 calc R . .
Si7 Si 0.32858(18) 0.81571(14) 0.21997(4) 0.0456(5) Uani 1 1 d . . .
Si8 Si 0.49362(19) 0.66902(17) 0.23087(5) 0.0583(7) Uani 1 1 d . . .
Si9 Si 0.0050(5) 0.6201(6) 0.28175(13) 0.123(3) Uani 0.590(7) 1 d PDU A 1
Si10 Si 0.1409(12) 0.4412(9) 0.2760(3) 0.115(4) Uani 0.410(7) 1 d PDU A 2
Si11 Si -0.04071(15) 0.63266(14) 0.15928(4) 0.0425(5) Uani 1 1 d . . .
Si12 Si 0.03479(18) 0.43935(13) 0.16322(5) 0.0483(6) Uani 1 1 d . . .
C43 C 0.2109(6) 0.8370(5) 0.19850(16) 0.0483(19) Uani 1 1 d . . .
H67 H 0.2274 0.8273 0.1790 0.072 Uiso 1 1 calc R . .
H68 H 0.1892 0.8952 0.2011 0.072 Uiso 1 1 calc R . .
H69 H 0.1542 0.7997 0.2042 0.072 Uiso 1 1 calc R . .
C44 C 0.4353(7) 0.8894(6) 0.21052(18) 0.067(3) Uani 1 1 d . . .
H70 H 0.4553 0.8804 0.1912 0.101 Uiso 1 1 calc R . .
H71 H 0.4957 0.8795 0.2225 0.101 Uiso 1 1 calc R . .
H72 H 0.4111 0.9470 0.2129 0.101 Uiso 1 1 calc R . .
C45 C 0.2940(8) 0.8351(5) 0.25650(17) 0.066(3) Uani 1 1 d . . .
H73 H 0.3549 0.8245 0.2682 0.100 Uiso 1 1 calc R . .
H74 H 0.2371 0.7977 0.2619 0.100 Uiso 1 1 calc R . .
H75 H 0.2718 0.8933 0.2587 0.100 Uiso 1 1 calc R . .
C46 C 0.6078(7) 0.7021(7) 0.2096(2) 0.078(3) Uani 1 1 d . . .
H76 H 0.6080 0.7631 0.2077 0.118 Uiso 1 1 calc R . .
H77 H 0.6030 0.6766 0.1912 0.118 Uiso 1 1 calc R . .
H78 H 0.6724 0.6839 0.2185 0.118 Uiso 1 1 calc R . .
C47 C 0.5090(9) 0.7135(8) 0.26658(19) 0.095(4) Uani 1 1 d . . .
H79 H 0.5077 0.7747 0.2656 0.143 Uiso 1 1 calc R . .
H80 H 0.5755 0.6951 0.2744 0.143 Uiso 1 1 calc R . .
H81 H 0.4517 0.6940 0.2783 0.143 Uiso 1 1 calc R . .
C48 C 0.4960(8) 0.5546(6) 0.23399(18) 0.078(3) Uani 1 1 d . . .
H82 H 0.5584 0.5375 0.2442 0.118 Uiso 1 1 calc R . .
H83 H 0.4971 0.5295 0.2156 0.118 Uiso 1 1 calc R . .
H84 H 0.4337 0.5357 0.2439 0.118 Uiso 1 1 calc R . .
C49 C 0.0131(15) 0.7271(8) 0.2663(3) 0.079(5) Uani 0.590(7) 1 d PD A 1
H85 H 0.0230 0.7225 0.2463 0.118 Uiso 0.590(7) 1 calc PR A 1
H86 H 0.0721 0.7572 0.2744 0.118 Uiso 0.590(7) 1 calc PR A 1
H87 H -0.0515 0.7576 0.2701 0.118 Uiso 0.590(7) 1 calc PR A 1
C50 C -0.0147(18) 0.6323(18) 0.3192(2) 0.137(9) Uani 0.590(7) 1 d PDU A 1
H88 H -0.0733 0.6703 0.3226 0.205 Uiso 0.590(7) 1 calc PR A 1
H89 H 0.0486 0.6554 0.3276 0.205 Uiso 0.590(7) 1 calc PR A 1
H90 H -0.0299 0.5777 0.3274 0.205 Uiso 0.590(7) 1 calc PR A 1
C51 C -0.1243(15) 0.580(2) 0.2696(4) 0.175(17) Uani 0.590(7) 1 d PD A 1
H171 H -0.1231 0.5731 0.2495 0.263 Uiso 0.590(7) 1 calc PR A 1
H172 H -0.1793 0.6192 0.2748 0.263 Uiso 0.590(7) 1 calc PR A 1
H173 H -0.1382 0.5254 0.2783 0.263 Uiso 0.590(7) 1 calc PR A 1
C52 C 0.2713(14) 0.413(2) 0.2625(7) 0.180(13) Uani 0.410(7) 1 d PDU A 2
H91 H 0.2944 0.3604 0.2712 0.270 Uiso 0.410(7) 1 calc PR A 2
H92 H 0.3211 0.4571 0.2668 0.270 Uiso 0.410(7) 1 calc PR A 2
H93 H 0.2673 0.4049 0.2425 0.270 Uiso 0.410(7) 1 calc PR A 2
C53 C 0.0446(18) 0.3751(19) 0.2571(3) 0.108(12) Uani 0.410(7) 1 d PD A 2
H94 H 0.0545 0.3164 0.2622 0.162 Uiso 0.410(7) 1 calc PR A 2
H95 H 0.0549 0.3817 0.2372 0.162 Uiso 0.410(7) 1 calc PR A 2
H96 H -0.0263 0.3925 0.2620 0.162 Uiso 0.410(7) 1 calc PR A 2
C54 C 0.130(3) 0.411(3) 0.3129(3) 0.506(15) Uani 0.410(7) 1 d PDU A 2
H97 H 0.1615 0.3557 0.3156 0.759 Uiso 0.410(7) 1 calc PR A 2
H98 H 0.0567 0.4092 0.3182 0.759 Uiso 0.410(7) 1 calc PR A 2
H99 H 0.1671 0.4520 0.3243 0.759 Uiso 0.410(7) 1 calc PR A 2
C55 C 0.0120(6) 0.7328(4) 0.14600(17) 0.049(2) Uani 1 1 d . A .
H100 H 0.0478 0.7229 0.1285 0.074 Uiso 1 1 calc R . .
H101 H 0.0612 0.7560 0.1594 0.074 Uiso 1 1 calc R . .
H102 H -0.0454 0.7723 0.1431 0.074 Uiso 1 1 calc R . .
C56 C -0.1089(7) 0.6538(7) 0.19246(19) 0.074(3) Uani 1 1 d . A .
H103 H -0.1371 0.6015 0.1998 0.111 Uiso 1 1 calc R . .
H104 H -0.1659 0.6934 0.1893 0.111 Uiso 1 1 calc R . .
H105 H -0.0595 0.6777 0.2057 0.111 Uiso 1 1 calc R . .
C57 C -0.1430(6) 0.5955(6) 0.1346(2) 0.066(3) Uani 1 1 d . A .
H106 H -0.1111 0.5839 0.1167 0.100 Uiso 1 1 calc R . .
H107 H -0.1964 0.6388 0.1325 0.100 Uiso 1 1 calc R . .
H108 H -0.1752 0.5444 0.1418 0.100 Uiso 1 1 calc R . .
C58 C 0.0119(8) 0.4026(5) 0.12740(19) 0.069(3) Uani 1 1 d . A .
H109 H -0.0467 0.4335 0.1194 0.104 Uiso 1 1 calc R . .
H110 H -0.0043 0.3428 0.1276 0.104 Uiso 1 1 calc R . .
H111 H 0.0747 0.4123 0.1163 0.104 Uiso 1 1 calc R . .
C59 C 0.1472(7) 0.3772(5) 0.1760(2) 0.065(3) Uani 1 1 d . A .
H112 H 0.1289 0.3177 0.1760 0.097 Uiso 1 1 calc R . .
H113 H 0.1644 0.3946 0.1949 0.097 Uiso 1 1 calc R . .
H114 H 0.2074 0.3863 0.1640 0.097 Uiso 1 1 calc R . .
C60 C -0.0869(7) 0.4149(6) 0.1835(2) 0.068(3) Uani 1 1 d . A .
H115 H -0.1452 0.4478 0.1762 0.101 Uiso 1 1 calc R . .
H116 H -0.0758 0.4288 0.2029 0.101 Uiso 1 1 calc R . .
H117 H -0.1030 0.3552 0.1818 0.101 Uiso 1 1 calc R . .
C61 C 0.5046(5) 0.8323(4) 0.04512(13) 0.0313(15) Uani 1 1 d . . .
C62 C 0.4548(5) 0.8651(4) 0.02152(13) 0.0374(17) Uani 1 1 d . . .
C63 C 0.4706(7) 0.8272(5) -0.00397(15) 0.049(2) Uani 1 1 d . . .
H118 H 0.4402 0.8508 -0.0201 0.059 Uiso 1 1 calc R . .
C64 C 0.5301(7) 0.7557(6) -0.00602(16) 0.057(2) Uani 1 1 d . . .
H119 H 0.5402 0.7300 -0.0235 0.068 Uiso 1 1 calc R . .
C65 C 0.5740(6) 0.7221(5) 0.01668(16) 0.0450(19) Uani 1 1 d . . .
H120 H 0.6125 0.6717 0.0150 0.054 Uiso 1 1 calc R . .
C66 C 0.5646(5) 0.7592(4) 0.04264(14) 0.0352(16) Uani 1 1 d . . .
C67 C 0.3763(6) 0.9360(5) 0.02365(16) 0.047(2) Uani 1 1 d . . .
H121 H 0.3975 0.9720 0.0395 0.057 Uiso 1 1 calc R . .
C68 C 0.6162(6) 0.7164(5) 0.06686(15) 0.0425(18) Uani 1 1 d . . .
H122 H 0.6182 0.7574 0.0824 0.051 Uiso 1 1 calc R . .
C69 C 0.3704(7) 0.9917(6) -0.00194(19) 0.063(3) Uani 1 1 d . . .
H123 H 0.3195 1.0364 0.0012 0.095 Uiso 1 1 calc R . .
H124 H 0.3487 0.9582 -0.0179 0.095 Uiso 1 1 calc R . .
H125 H 0.4390 1.0163 -0.0055 0.095 Uiso 1 1 calc R . .
C70 C 0.2679(6) 0.9001(5) 0.03023(18) 0.057(2) Uani 1 1 d . . .
H126 H 0.2176 0.9460 0.0319 0.085 Uiso 1 1 calc R . .
H127 H 0.2708 0.8691 0.0476 0.085 Uiso 1 1 calc R . .
H128 H 0.2462 0.8625 0.0153 0.085 Uiso 1 1 calc R . .
C71 C 0.7284(7) 0.6897(6) 0.06097(18) 0.060(2) Uani 1 1 d . . .
H129 H 0.7577 0.6625 0.0773 0.090 Uiso 1 1 calc R . .
H130 H 0.7703 0.7389 0.0563 0.090 Uiso 1 1 calc R . .
H131 H 0.7293 0.6504 0.0455 0.090 Uiso 1 1 calc R . .
C72 C 0.5525(7) 0.6413(5) 0.07637(16) 0.058(2) Uani 1 1 d . . .
H132 H 0.5872 0.6147 0.0921 0.087 Uiso 1 1 calc R . .
H133 H 0.5465 0.6010 0.0612 0.087 Uiso 1 1 calc R . .
H134 H 0.4828 0.6598 0.0819 0.087 Uiso 1 1 calc R . .
C73 C 0.3059(6) 0.5439(4) 0.12532(13) 0.0325(15) Uani 1 1 d . . .
C74 C 0.2549(6) 0.5398(4) 0.10000(14) 0.0393(17) Uani 1 1 d . . .
C75 C 0.2759(6) 0.4700(5) 0.08241(16) 0.049(2) Uani 1 1 d . . .
H135 H 0.2420 0.4659 0.0650 0.059 Uiso 1 1 calc R . .
C76 C 0.3438(7) 0.4096(5) 0.09031(18) 0.054(2) Uani 1 1 d . . .
H136 H 0.3565 0.3636 0.0784 0.064 Uiso 1 1 calc R . .
C77 C 0.3945(6) 0.4136(5) 0.11530(16) 0.047(2) Uani 1 1 d . . .
H137 H 0.4411 0.3704 0.1205 0.056 Uiso 1 1 calc R . .
C78 C 0.3776(6) 0.4812(5) 0.13292(15) 0.0414(18) Uani 1 1 d . . .
C79 C 0.1839(6) 0.6077(5) 0.08872(14) 0.0450(18) Uani 1 1 d . . .
H138 H 0.1703 0.6481 0.1040 0.054 Uiso 1 1 calc R . .
C80 C 0.4414(6) 0.4855(4) 0.15939(16) 0.0406(18) Uani 1 1 d . . .
H139 H 0.4048 0.5249 0.1722 0.049 Uiso 1 1 calc R . .
C81 C 0.2365(7) 0.6565(5) 0.06501(15) 0.055(2) Uani 1 1 d . . .
H140 H 0.1890 0.7000 0.0583 0.082 Uiso 1 1 calc R . .
H141 H 0.2530 0.6181 0.0499 0.082 Uiso 1 1 calc R . .
H142 H 0.3008 0.6825 0.0718 0.082 Uiso 1 1 calc R . .
C82 C 0.0784(7) 0.5755(5) 0.07860(17) 0.056(2) Uani 1 1 d . . .
H143 H 0.0367 0.6224 0.0718 0.084 Uiso 1 1 calc R . .
H144 H 0.0417 0.5483 0.0939 0.084 Uiso 1 1 calc R . .
H145 H 0.0893 0.5351 0.0637 0.084 Uiso 1 1 calc R . .
C83 C 0.5483(6) 0.5223(5) 0.15344(17) 0.050(2) Uani 1 1 d . . .
H146 H 0.5886 0.5250 0.1706 0.075 Uiso 1 1 calc R . .
H147 H 0.5404 0.5786 0.1458 0.075 Uiso 1 1 calc R . .
H148 H 0.5848 0.4868 0.1401 0.075 Uiso 1 1 calc R . .
C84 C 0.4541(7) 0.4019(5) 0.17476(16) 0.054(2) Uani 1 1 d . . .
H149 H 0.4956 0.4107 0.1915 0.081 Uiso 1 1 calc R . .
H150 H 0.4895 0.3617 0.1627 0.081 Uiso 1 1 calc R . .
H151 H 0.3853 0.3802 0.1798 0.081 Uiso 1 1 calc R . .
C85 C 0.1163(11) 0.5539(9) 0.2686(2) 0.069(5) Uani 0.590(7) 1 d PDU A 1
H152 H 0.1705 0.5901 0.2774 0.083 Uiso 0.590(7) 1 calc PR A 1
Si13 Si 0.1826(7) 0.4550(6) 0.27923(19) 0.100(3) Uani 0.590(7) 1 d PDU A 1
Si14 Si 0.0546(9) 0.6183(10) 0.28943(17) 0.122(3) Uani 0.410(7) 1 d PDU A 2
C86 C 0.2388(18) 0.3914(13) 0.2510(3) 0.171(13) Uani 0.590(7) 1 d PDU A 1
H153 H 0.2710 0.4283 0.2373 0.257 Uiso 0.590(7) 1 calc PR A 1
H154 H 0.1835 0.3587 0.2422 0.257 Uiso 0.590(7) 1 calc PR A 1
H155 H 0.2916 0.3536 0.2586 0.257 Uiso 0.590(7) 1 calc PR A 1
C87 C 0.2918(11) 0.4954(12) 0.3002(3) 0.098(7) Uani 0.590(7) 1 d PD A 1
H156 H 0.2644 0.5315 0.3148 0.147 Uiso 0.590(7) 1 calc PR A 1
H157 H 0.3392 0.5275 0.2884 0.147 Uiso 0.590(7) 1 calc PR A 1
H158 H 0.3296 0.4484 0.3085 0.147 Uiso 0.590(7) 1 calc PR A 1
C88 C 0.101(2) 0.389(2) 0.3023(4) 0.504(15) Uani 0.590(7) 1 d PDU A 1
H159 H 0.0734 0.4236 0.3174 0.757 Uiso 0.590(7) 1 calc PR A 1
H160 H 0.1435 0.3440 0.3100 0.757 Uiso 0.590(7) 1 calc PR A 1
H161 H 0.0430 0.3654 0.2917 0.757 Uiso 0.590(7) 1 calc PR A 1
C89 C 0.156(2) 0.678(2) 0.3084(6) 0.19(3) Uani 0.410(7) 1 d PD A 2
H162 H 0.2024 0.6388 0.3180 0.285 Uiso 0.410(7) 1 calc PR A 2
H163 H 0.1226 0.7147 0.3219 0.285 Uiso 0.410(7) 1 calc PR A 2
H164 H 0.1965 0.7114 0.2953 0.285 Uiso 0.410(7) 1 calc PR A 2
C90 C -0.0794(14) 0.634(3) 0.2757(6) 0.144(6) Uani 0.410(7) 1 d PDU A 2
H165 H -0.1171 0.6730 0.2875 0.215 Uiso 0.410(7) 1 calc PR A 2
H166 H -0.1162 0.5799 0.2755 0.215 Uiso 0.410(7) 1 calc PR A 2
H167 H -0.0755 0.6558 0.2569 0.215 Uiso 0.410(7) 1 calc PR A 2
C91 C 0.006(2) 0.5559(17) 0.3195(5) 0.121(9) Uani 0.410(7) 1 d PDU A 2
H168 H 0.0489 0.5059 0.3219 0.181 Uiso 0.410(7) 1 calc PR A 2
H169 H -0.0668 0.5391 0.3162 0.181 Uiso 0.410(7) 1 calc PR A 2
H170 H 0.0089 0.5900 0.3363 0.181 Uiso 0.410(7) 1 calc PR A 2

loop_
_atom_site_aniso_label
_atom_site_aniso_U_11
_atom_site_aniso_U_22
_atom_site_aniso_U_33
_atom_site_aniso_U_23
_atom_site_aniso_U_13
_atom_site_aniso_U_12
C1 0.050(5) 0.034(4) 0.015(3) 0.002(3) 0.007(3) 0.005(3)
C2 0.031(4) 0.030(3) 0.021(3) 0.000(3) 0.002(3) -0.001(3)
C3 0.037(4) 0.019(3) 0.035(3) 0.002(3) 0.005(3) 0.004(3)
C4 0.037(4) 0.020(3) 0.037(4) -0.002(3) 0.007(3) 0.007(3)
C5 0.029(4) 0.038(4) 0.024(3) -0.006(3) 0.006(3) -0.003(3)
C6 0.025(4) 0.034(4) 0.033(3) -0.004(3) 0.012(3) 0.002(3)
Ge1 0.0329(4) 0.0271(3) 0.0234(3) 0.0017(3) 0.0046(3) -0.0007(3)
Ge2 0.0304(4) 0.0280(4) 0.0272(3) 0.0038(3) 0.0044(3) 0.0001(3)
C7 0.026(3) 0.028(3) 0.028(3) 0.002(3) -0.002(3) 0.003(3)
C8 0.037(4) 0.034(4) 0.037(4) -0.001(3) 0.006(3) 0.002(3)
C9 0.040(4) 0.025(4) 0.040(4) -0.004(3) 0.003(3) 0.004(3)
C10 0.031(4) 0.038(4) 0.026(4) -0.001(3) -0.007(3) -0.007(3)
C11 0.031(4) 0.043(4) 0.026(3) 0.003(3) 0.004(3) -0.008(3)
C12 0.032(4) 0.033(4) 0.021(3) -0.004(3) -0.001(3) 0.003(3)
C13 0.045(5) 0.018(3) 0.061(5) 0.006(3) 0.022(4) -0.001(3)
C14 0.030(4) 0.031(4) 0.045(4) 0.000(3) 0.005(3) -0.006(3)
C15 0.030(4) 0.032(4) 0.030(3) 0.002(3) 0.003(3) -0.005(3)
Si1 0.0374(13) 0.0388(12) 0.114(2) 0.0118(14) 0.0290(13) 0.0029(11)
Si2 0.092(2) 0.0408(13) 0.0569(15) 0.0045(11) 0.0435(14) 0.0039(13)
Si3 0.0414(13) 0.0431(12) 0.0518(13) 0.0156(10) -0.0003(10) -0.0051(10)
Si4 0.0444(14) 0.0403(12) 0.0614(14) -0.0056(10) -0.0044(10) -0.0092(10)
Si5 0.0369(12) 0.0507(13) 0.0352(11) 0.0067(9) 0.0103(8) -0.0001(10)
Si6 0.0318(11) 0.0494(12) 0.0390(11) 0.0054(9) -0.0024(9) 0.0012(10)
C16 0.044(5) 0.054(5) 0.095(7) 0.014(5) 0.007(5) 0.004(4)
C17 0.077(8) 0.061(7) 0.168(12) 0.006(7) 0.058(8) 0.026(6)
C18 0.040(6) 0.056(6) 0.180(13) 0.033(7) 0.035(6) 0.002(5)
C19 0.182(12) 0.048(5) 0.041(5) -0.012(4) 0.020(6) 0.018(7)
C20 0.121(10) 0.082(8) 0.099(8) 0.034(6) 0.071(8) 0.032(7)
C21 0.087(7) 0.063(5) 0.036(4) -0.005(4) 0.023(4) -0.017(5)
C22 0.055(6) 0.053(6) 0.084(7) 0.022(5) 0.004(5) -0.004(4)
C23 0.060(6) 0.059(5) 0.057(5) 0.010(4) -0.017(4) 0.000(5)
C24 0.063(6) 0.076(6) 0.056(5) 0.024(5) 0.021(5) 0.009(5)
C25 0.077(7) 0.046(5) 0.078(6) -0.001(4) -0.010(5) -0.016(5)
C26 0.073(7) 0.065(6) 0.073(6) -0.013(5) -0.010(5) -0.010(5)
C27 0.044(5) 0.057(6) 0.089(7) -0.011(5) -0.004(5) -0.012(4)
C28 0.049(5) 0.053(5) 0.060(5) 0.013(4) 0.019(4) -0.003(4)
C29 0.060(5) 0.045(5) 0.037(4) 0.011(3) 0.000(4) 0.001(4)
C30 0.050(5) 0.054(5) 0.053(5) 0.009(4) 0.021(4) 0.009(4)
C31 0.043(5) 0.064(6) 0.052(5) -0.010(4) -0.015(4) 0.009(4)
C32 0.038(4) 0.074(6) 0.048(5) 0.021(4) -0.012(3) 0.004(4)
C33 0.038(4) 0.064(6) 0.062(5) 0.010(5) -0.008(4) 0.006(4)
C34 0.041(4) 0.028(4) 0.023(3) -0.001(3) -0.001(3) 0.007(3)
C35 0.032(4) 0.028(3) 0.029(3) 0.004(3) 0.005(3) 0.002(3)
C36 0.048(4) 0.039(4) 0.030(4) 0.002(3) 0.004(3) 0.004(3)
C37 0.061(5) 0.053(5) 0.029(4) 0.010(3) 0.014(4) 0.006(4)
C38 0.036(4) 0.044(4) 0.048(5) 0.008(4) 0.006(3) 0.004(3)
C39 0.034(4) 0.031(4) 0.038(4) -0.001(3) 0.003(3) 0.004(3)
C40 0.036(4) 0.045(4) 0.025(3) -0.007(3) -0.001(3) 0.002(3)
C41 0.069(13) 0.124(13) 0.025(9) 0.017(9) -0.009(9) -0.033(11)
C42 0.030(4) 0.033(4) 0.044(4) -0.001(3) 0.007(3) 0.000(3)
Si7 0.0586(15) 0.0445(12) 0.0337(11) -0.0040(9) 0.0047(10) -0.0127(11)
Si8 0.0467(14) 0.0877(18) 0.0405(12) -0.0139(11) -0.0114(10) 0.0089(13)
Si9 0.045(4) 0.285(7) 0.039(3) -0.028(4) 0.027(3) -0.036(6)
Si10 0.155(11) 0.105(7) 0.085(6) 0.063(5) -0.045(6) -0.093(6)
Si11 0.0340(11) 0.0520(13) 0.0414(11) -0.0010(10) 0.0000(8) 0.0009(10)
Si12 0.0509(14) 0.0356(12) 0.0582(14) 0.0031(10) 0.0000(11) -0.0120(10)
C43 0.054(5) 0.041(4) 0.050(4) -0.004(3) 0.012(4) -0.001(4)
C44 0.081(7) 0.063(6) 0.058(5) -0.005(5) -0.005(5) -0.031(5)
C45 0.089(7) 0.056(5) 0.055(5) -0.011(4) 0.018(5) -0.007(5)
C46 0.035(5) 0.117(9) 0.082(7) -0.020(6) -0.002(5) -0.005(5)
C47 0.074(7) 0.151(11) 0.060(6) -0.048(7) -0.034(5) 0.032(7)
C48 0.074(7) 0.112(8) 0.050(5) 0.014(5) -0.003(5) 0.045(6)
C49 0.073(12) 0.103(14) 0.061(10) -0.028(9) 0.019(9) 0.014(11)
C50 0.116(14) 0.21(3) 0.081(10) -0.009(15) 0.029(10) 0.081(17)
C51 0.101(17) 0.34(4) 0.087(16) 0.09(2) -0.062(13) -0.14(2)
C52 0.30(3) 0.053(14) 0.18(2) 0.015(14) -0.17(2) 0.011(17)
C53 0.13(2) 0.17(3) 0.019(10) -0.003(13) 0.008(12) -0.11(2)
C54 0.61(4) 0.69(4) 0.22(3) 0.38(3) -0.36(2) -0.607
C55 0.046(5) 0.041(4) 0.060(5) -0.006(4) 0.002(4) 0.009(4)
C56 0.052(6) 0.098(8) 0.072(6) 0.018(6) 0.017(5) 0.039(5)
C57 0.045(5) 0.074(6) 0.080(7) 0.005(5) -0.018(4) -0.003(5)
C58 0.079(7) 0.052(5) 0.076(6) -0.010(5) 0.002(5) -0.018(5)
C59 0.070(6) 0.032(5) 0.092(7) 0.006(4) -0.004(5) -0.012(4)
C60 0.057(6) 0.060(6) 0.085(7) 0.014(5) -0.003(5) -0.028(5)
C61 0.031(4) 0.032(4) 0.031(3) -0.002(3) -0.002(3) -0.012(3)
C62 0.041(4) 0.036(4) 0.036(4) 0.002(3) -0.011(3) -0.015(3)
C63 0.062(5) 0.052(5) 0.034(4) 0.011(3) -0.018(4) -0.022(4)
C64 0.065(6) 0.073(6) 0.033(4) -0.016(4) 0.013(4) -0.023(5)
C65 0.046(5) 0.038(4) 0.051(5) -0.014(4) 0.012(4) -0.001(4)
C66 0.036(4) 0.038(4) 0.032(4) 0.000(3) 0.007(3) 0.002(3)
C67 0.044(5) 0.053(5) 0.045(4) 0.013(4) -0.021(4) -0.012(4)
C68 0.054(5) 0.038(4) 0.036(4) -0.003(3) 0.012(3) 0.004(4)
C69 0.061(6) 0.063(6) 0.066(6) 0.017(5) -0.027(5) -0.002(5)
C70 0.044(5) 0.061(5) 0.064(5) 0.016(5) -0.006(4) -0.002(4)
C71 0.062(6) 0.060(6) 0.057(5) 0.006(4) 0.015(4) 0.029(5)
C72 0.084(6) 0.040(4) 0.051(5) 0.000(4) 0.023(4) 0.006(4)
C73 0.046(4) 0.027(4) 0.024(3) 0.000(3) 0.011(3) 0.001(3)
C74 0.049(5) 0.037(4) 0.033(4) -0.001(3) 0.005(3) 0.002(3)
C75 0.061(5) 0.047(5) 0.040(4) -0.013(4) 0.002(4) -0.001(4)
C76 0.064(6) 0.036(5) 0.061(5) -0.012(4) 0.005(4) 0.011(4)
C77 0.054(5) 0.044(5) 0.043(4) 0.002(4) 0.008(4) 0.013(4)
C78 0.049(5) 0.036(4) 0.040(4) -0.004(3) 0.010(3) -0.005(4)
C79 0.057(5) 0.046(4) 0.032(4) -0.003(3) 0.000(3) -0.003(4)
C80 0.042(4) 0.028(4) 0.052(5) 0.007(3) 0.004(3) 0.014(3)
C81 0.079(6) 0.054(5) 0.031(4) 0.001(4) 0.005(4) -0.006(4)
C82 0.075(6) 0.048(5) 0.046(5) -0.004(4) -0.014(4) -0.003(4)
C83 0.052(5) 0.041(4) 0.057(5) 0.003(4) 0.005(4) -0.001(4)
C84 0.065(6) 0.043(5) 0.053(5) 0.012(4) 0.004(4) 0.005(4)
C85 0.065(11) 0.125(12) 0.018(7) 0.018(7) -0.006(7) -0.040(9)
Si13 0.130(8) 0.099(5) 0.073(4) 0.055(3) -0.043(4) -0.082(4)
Si14 0.057(6) 0.277(9) 0.032(4) -0.019(6) 0.009(4) 0.031(7)
C86 0.30(3) 0.045(12) 0.17(2) 0.016(12) -0.19(2) 0.015(16)
C87 0.066(12) 0.16(2) 0.066(11) 0.042(12) -0.024(9) -0.026(13)
C88 0.60(4) 0.68(4) 0.23(3) 0.38(3) -0.35(2) -0.558
C89 0.33(6) 0.12(3) 0.13(3) -0.04(2) 0.15(4) -0.10(3)
C90 0.078(10) 0.290(12) 0.063(9) -0.026(10) 0.022(9) -0.030(12)
C91 0.101(15) 0.20(3) 0.059(11) -0.011(16) 0.034(10) 0.087(17)

loop_
_geom_bond_atom_site_label_1
_geom_bond_atom_site_label_2
_geom_bond_distance
_geom_bond_site_symmetry_2
_geom_bond_publ_flag
C1 C6 1.403(9) . ?
C1 C2 1.408(10) . ?
C1 Ge1 1.928(7) . ?
C2 C3 1.381(8) . ?
C2 Ge1 1.934(6) . ?
C3 C4 1.396(9) . ?
C3 H1 0.9500 . ?
C4 C5 1.364(9) . ?
C4 Ge2 1.939(7) . ?
C5 C6 1.416(9) . ?
C5 Ge2 1.908(6) . ?
C6 H2 0.9500 . ?
Ge1 C34 1.944(6) . ?
Ge1 C73 1.972(6) . ?
Ge2 C7 1.944(6) . ?
Ge2 C61 1.976(6) . ?
C7 C12 1.410(9) . ?
C7 C8 1.429(9) . ?
C8 C9 1.374(9) . ?
C8 C13 1.531(9) . ?
C9 C10 1.386(9) . ?
C9 H3 0.9500 . ?
C10 C11 1.405(10) . ?
C10 C14 1.514(9) . ?
C11 C12 1.412(9) . ?
C11 H4 0.9500 . ?
C12 C15 1.519(9) . ?
C13 Si2 1.884(8) . ?
C13 Si1 1.883(8) . ?
C13 H5 1.0000 . ?
C14 Si4 1.885(7) . ?
C14 Si3 1.887(7) . ?
C14 H6 1.0000 . ?
C15 Si6 1.892(7) . ?
C15 Si5 1.904(6) . ?
C15 H7 1.0000 . ?
Si1 C18 1.848(9) . ?
Si1 C16 1.849(9) . ?
Si1 C17 1.864(10) . ?
Si2 C21 1.858(10) . ?
Si2 C19 1.856(9) . ?
Si2 C20 1.873(10) . ?
Si3 C23 1.858(9) . ?
Si3 C22 1.857(8) . ?
Si3 C24 1.854(9) . ?
Si4 C26 1.848(10) . ?
Si4 C27 1.864(9) . ?
Si4 C25 1.867(9) . ?
Si5 C30 1.844(8) . ?
Si5 C28 1.865(8) . ?
Si5 C29 1.863(7) . ?
Si6 C31 1.856(8) . ?
Si6 C32 1.866(8) . ?
Si6 C33 1.860(8) . ?
C16 H8 0.9800 . ?
C16 H9 0.9800 . ?
C16 H10 0.9800 . ?
C17 H11 0.9800 . ?
C17 H12 0.9800 . ?
C17 H13 0.9800 . ?
C18 H14 0.9800 . ?
C18 H15 0.9800 . ?
C18 H16 0.9800 . ?
C19 H17 0.9800 . ?
C19 H18 0.9800 . ?
C19 H19 0.9800 . ?
C20 H20 0.9800 . ?
C20 H21 0.9800 . ?
C20 H22 0.9800 . ?
C21 H23 0.9800 . ?
C21 H24 0.9800 . ?
C21 H25 0.9800 . ?
C22 H26 0.9800 . ?
C22 H27 0.9800 . ?
C22 H28 0.9800 . ?
C23 H29 0.9800 . ?
C23 H30 0.9800 . ?
C23 H31 0.9800 . ?
C24 H32 0.9800 . ?
C24 H33 0.9800 . ?
C24 H34 0.9800 . ?
C25 H35 0.9800 . ?
C25 H36 0.9800 . ?
C25 H37 0.9800 . ?
C26 H38 0.9800 . ?
C26 H39 0.9800 . ?
C26 H40 0.9800 . ?
C27 H41 0.9800 . ?
C27 H42 0.9800 . ?
C27 H43 0.9800 . ?
C28 H44 0.9800 . ?
C28 H45 0.9800 . ?
C28 H46 0.9800 . ?
C29 H47 0.9800 . ?
C29 H48 0.9800 . ?
C29 H49 0.9800 . ?
C30 H50 0.9800 . ?
C30 H51 0.9800 . ?
C30 H52 0.9800 . ?
C31 H53 0.9800 . ?
C31 H54 0.9800 . ?
C31 H55 0.9800 . ?
C32 H56 0.9800 . ?
C32 H57 0.9800 . ?
C32 H58 0.9800 . ?
C33 H59 0.9800 . ?
C33 H60 0.9800 . ?
C33 H61 0.9800 . ?
C34 C35 1.415(9) . ?
C34 C39 1.416(9) . ?
C35 C36 1.369(9) . ?
C35 C40 1.527(9) . ?
C36 C37 1.378(10) . ?
C36 H62 0.9500 . ?
C37 C38 1.382(11) . ?
C37 C41 1.520(10) . ?
C37 C85 1.546(9) . ?
C38 C39 1.408(9) . ?
C38 H63 0.9500 . ?
C39 C42 1.528(10) . ?
C40 Si8 1.868(7) . ?
C40 Si7 1.909(7) . ?
C40 H64 1.0000 . ?
C41 Si10 1.853(10) . ?
C41 Si14 1.865(10) . ?
C41 H65 1.0000 . ?
C42 Si12 1.873(7) . ?
C42 Si11 1.920(7) . ?
C42 H66 1.0000 . ?
Si7 C45 1.851(8) . ?
Si7 C44 1.865(9) . ?
Si7 C43 1.866(8) . ?
Si8 C48 1.838(10) . ?
Si8 C46 1.870(10) . ?
Si8 C47 1.882(9) . ?
Si9 C50 1.844(9) . ?
Si9 C49 1.871(9) . ?
Si9 C51 1.877(9) . ?
Si9 C85 1.889(9) . ?
Si10 C52 1.855(10) . ?
Si10 C54 1.856(10) . ?
Si10 C53 1.87(2) . ?
Si11 C55 1.854(8) . ?
Si11 C56 1.862(9) . ?
Si11 C57 1.872(8) . ?
Si12 C58 1.856(9) . ?
Si12 C59 1.859(9) . ?
Si12 C60 1.885(9) . ?
C43 H67 0.9800 . ?
C43 H68 0.9800 . ?
C43 H69 0.9800 . ?
C44 H70 0.9800 . ?
C44 H71 0.9800 . ?
C44 H72 0.9800 . ?
C45 H73 0.9800 . ?
C45 H74 0.9800 . ?
C45 H75 0.9800 . ?
C46 H76 0.9800 . ?
C46 H77 0.9800 . ?
C46 H78 0.9800 . ?
C47 H79 0.9800 . ?
C47 H80 0.9800 . ?
C47 H81 0.9800 . ?
C48 H82 0.9800 . ?
C48 H83 0.9800 . ?
C48 H84 0.9800 . ?
C49 H85 0.9800 . ?
C49 H86 0.9800 . ?
C49 H87 0.9800 . ?
C50 H88 0.9800 . ?
C50 H89 0.9800 . ?
C50 H90 0.9800 . ?
C51 H171 0.9800 . ?
C51 H172 0.9800 . ?
C51 H173 0.9800 . ?
C52 H91 0.9800 . ?
C52 H92 0.9800 . ?
C52 H93 0.9800 . ?
C53 H94 0.9800 . ?
C53 H95 0.9800 . ?
C53 H96 0.9800 . ?
C54 H97 0.9800 . ?
C54 H98 0.9800 . ?
C54 H99 0.9800 . ?
C55 H100 0.9800 . ?
C55 H101 0.9800 . ?
C55 H102 0.9800 . ?
C56 H103 0.9800 . ?
C56 H104 0.9800 . ?
C56 H105 0.9800 . ?
C57 H106 0.9800 . ?
C57 H107 0.9800 . ?
C57 H108 0.9800 . ?
C58 H109 0.9800 . ?
C58 H110 0.9800 . ?
C58 H111 0.9800 . ?
C59 H112 0.9800 . ?
C59 H113 0.9800 . ?
C59 H114 0.9800 . ?
C60 H115 0.9800 . ?
C60 H116 0.9800 . ?
C60 H117 0.9800 . ?
C61 C66 1.405(9) . ?
C61 C62 1.413(9) . ?
C62 C63 1.391(10) . ?
C62 C67 1.520(11) . ?
C63 C64 1.380(12) . ?
C63 H118 0.9500 . ?
C64 C65 1.348(12) . ?
C64 H119 0.9500 . ?
C65 C66 1.397(10) . ?
C65 H120 0.9500 . ?
C66 C68 1.512(10) . ?
C67 C69 1.530(11) . ?
C67 C70 1.538(11) . ?
C67 H121 1.0000 . ?
C68 C71 1.529(11) . ?
C68 C72 1.526(10) . ?
C68 H122 1.0000 . ?
C69 H123 0.9800 . ?
C69 H124 0.9800 . ?
C69 H125 0.9800 . ?
C70 H126 0.9800 . ?
C70 H127 0.9800 . ?
C70 H128 0.9800 . ?
C71 H129 0.9800 . ?
C71 H130 0.9800 . ?
C71 H131 0.9800 . ?
C72 H132 0.9800 . ?
C72 H133 0.9800 . ?
C72 H134 0.9800 . ?
C73 C74 1.393(9) . ?
C73 C78 1.411(10) . ?
C74 C75 1.431(10) . ?
C74 C79 1.519(10) . ?
C75 C76 1.357(11) . ?
C75 H135 0.9500 . ?
C76 C77 1.377(11) . ?
C76 H136 0.9500 . ?
C77 C78 1.395(10) . ?
C77 H137 0.9500 . ?
C78 C80 1.524(10) . ?
C79 C82 1.530(11) . ?
C79 C81 1.545(10) . ?
C79 H138 1.0000 . ?
C80 C83 1.521(10) . ?
C80 C84 1.540(10) . ?
C80 H139 1.0000 . ?
C81 H140 0.9800 . ?
C81 H141 0.9800 . ?
C81 H142 0.9800 . ?
C82 H143 0.9800 . ?
C82 H144 0.9800 . ?
C82 H145 0.9800 . ?
C83 H146 0.9800 . ?
C83 H147 0.9800 . ?
C83 H148 0.9800 . ?
C84 H149 0.9800 . ?
C84 H150 0.9800 . ?
C84 H151 0.9800 . ?
C85 Si13 1.869(9) . ?
C85 H152 1.0000 . ?
Si13 C86 1.850(10) . ?
Si13 C87 1.848(9) . ?
Si13 C88 1.860(9) . ?
Si14 C89 1.856(10) . ?
Si14 C90 1.861(10) . ?
Si14 C91 1.877(10) . ?
C86 H153 0.9800 . ?
C86 H154 0.9800 . ?
C86 H155 0.9800 . ?
C87 H156 0.9800 . ?
C87 H157 0.9800 . ?
C87 H158 0.9800 . ?
C88 H159 0.9800 . ?
C88 H160 0.9800 . ?
C88 H161 0.9800 . ?
C89 H162 0.9800 . ?
C89 H163 0.9800 . ?
C89 H164 0.9800 . ?
C90 H165 0.9800 . ?
C90 H166 0.9800 . ?
C90 H167 0.9800 . ?
C91 H168 0.9800 . ?
C91 H169 0.9800 . ?
C91 H170 0.9800 . ?
